data_8101190
loop_
_publ_author_name
'F\"assler, Thomas F.'
'Hoffmann, Rudolf'

_publ_section_title
;
Crystal structure of tris[2.2.2]crypt-kalium nonastannide(3--)---
ethylenediamine (2/1), C~55~H~112~K~3~N~7~O~18~Sn~9~
;
_journal_issue 1
_journal_name_full 'Zeitschrift f\"ur Kristallographie - New Crystal Structures'
_journal_page_first 139
_journal_page_last 142
_journal_volume 215
_journal_year 2000
_chemical_formula_sum 'C55 H112 K3 N7 O18 Sn9'
_chemical_formula_weight 2345.03
_chemical_name_common
;
 [K([2.2.2]crypt)] salt of Nonastannide(3-), 0.5 ethylenediamine solvate
;
_space_group_IT_number 2
_symmetry_cell_setting triclinic
_symmetry_space_group_name_Hall '-P 1'
_symmetry_space_group_name_H-M 'P -1'
_cell_angle_alpha 92.74(3)
_cell_angle_beta 96.51(3)
_cell_angle_gamma 111.81(3)
_cell_formula_units_Z 2
_cell_length_a 14.896(3)
_cell_length_b 16.279(3)
_cell_length_c 20.375(4)
_cell_measurement_temperature 243(2)
_cell_volume 4535.8(16)
_diffrn_ambient_temperature 243(2)
_exptl_crystal_density_diffrn 1.717
_refine_ls_R_factor_obs 0.0622
_refine_ls_wR_factor_obs 0.1802
_cod_database_code 8101190

loop_
_symmetry_equiv_pos_as_xyz
'x, y, z'
'-x, -y, -z'

loop_
_atom_site_label
_atom_site_type_symbol
_atom_site_fract_x
_atom_site_fract_y
_atom_site_fract_z
_atom_site_U_iso_or_equiv
_atom_site_adp_type
_atom_site_occupancy
_atom_site_symmetry_multiplicity
_atom_site_Wyckoff_symbol
_atom_site_calc_flag
_atom_site_refinement_flags
_atom_site_disorder_assembly
_atom_site_disorder_group
Sn1 Sn 0.23749(7) 0.15085(6) 0.21161(5) 0.0728(3) Uani 1 2 i d . . .
Sn2 Sn 0.32553(6) 0.38283(7) 0.20027(5) 0.0767(3) Uani 1 2 i d . . .
Sn3 Sn 0.17094(7) 0.24535(6) 0.10859(4) 0.0661(3) Uani 1 2 i d . . .
Sn4 Sn 0.37012(8) 0.29281(8) 0.31170(6) 0.0989(4) Uani 1 2 i d . . .
Sn5 Sn 0.16789(7) 0.18681(5) 0.33984(4) 0.0651(3) Uani 1 2 i d . . .
Sn6 Sn 0.24812(8) 0.39863(6) 0.33062(5) 0.0876(3) Uani 1 2 i d . . .
Sn7 Sn 0.03634(5) 0.15460(5) 0.20395(4) 0.0523(2) Uani 1 2 i d . . .
Sn8 Sn 0.11349(6) 0.36543(5) 0.19252(4) 0.0647(3) Uani 1 2 i d . . .
Sn9 Sn 0.03827(7) 0.28529(6) 0.31171(5) 0.0741(3) Uani 1 2 i d . . .
K1 K 0.36025(16) 0.77548(14) 0.01193(10) 0.0472(5) Uani 1 2 i d . . .
N10 N 0.1931(7) 0.7921(7) 0.0729(5) 0.066(2) Uani 1 2 i d . . .
N11 N 0.5316(7) 0.7611(6) -0.0443(4) 0.057(2) Uani 1 2 i d . . .
O10 O 0.2530(6) 0.6403(5) 0.0870(4) 0.066(2) Uani 1 2 i d . . .
O11 O 0.3884(6) 0.6124(5) 0.0116(4) 0.064(2) Uani 1 2 i d . . .
O12 O 0.1972(6) 0.7664(5) -0.0715(4) 0.066(2) Uani 1 2 i d . . .
O13 O 0.3684(6) 0.7849(5) -0.1278(4) 0.0608(19) Uani 1 2 i d . . .
O14 O 0.3906(6) 0.9304(5) 0.0996(4) 0.0616(19) Uani 1 2 i d . . .
O15 O 0.5509(5) 0.8983(4) 0.0616(4) 0.0572(18) Uani 1 2 i d . . .
C10 C 0.2050(9) 0.7837(9) -0.1374(6) 0.069(3) Uani 1 2 i d . . .
H10A H 0.2316 0.8480 -0.1402 0.083 Uiso 1 2 i calc . . .
H10B H 0.1402 0.7585 -0.1640 0.083 Uiso 1 2 i calc . . .
C11 C 0.2693(10) 0.7445(8) -0.1635(6) 0.070(3) Uani 1 2 i d . . .
H11A H 0.2435 0.6804 -0.1594 0.083 Uiso 1 2 i calc . . .
H11B H 0.2706 0.7531 -0.2107 0.083 Uiso 1 2 i calc . . .
C12 C 0.1731(11) 0.7326(10) 0.1261(7) 0.079(4) Uani 1 2 i d . . .
H12A H 0.1129 0.7307 0.1422 0.095 Uiso 1 2 i calc . . .
H12B H 0.2264 0.7573 0.1631 0.095 Uiso 1 2 i calc . . .
C13 C 0.2200(10) 0.8841(9) 0.1000(7) 0.074(3) Uani 1 2 i d . . .
H13A H 0.1705 0.8864 0.1270 0.089 Uiso 1 2 i calc . . .
H13B H 0.2181 0.9200 0.0630 0.089 Uiso 1 2 i calc . . .
C14 C 0.3460(12) 0.5545(8) 0.0600(6) 0.075(4) Uani 1 2 i d . . .
H14A H 0.3862 0.5759 0.1035 0.091 Uiso 1 2 i calc . . .
H14B H 0.3425 0.4944 0.0476 0.091 Uiso 1 2 i calc . . .
C15 C 0.4337(11) 0.7510(10) -0.1540(6) 0.078(4) Uani 1 2 i d . . .
H15A H 0.4409 0.7671 -0.1994 0.093 Uiso 1 2 i calc . . .
H15B H 0.4074 0.6860 -0.1555 0.093 Uiso 1 2 i calc . . .
C16 C 0.4866(9) 0.9712(8) 0.1357(6) 0.064(3) Uani 1 2 i d . . .
H16A H 0.4960 0.9338 0.1701 0.076 Uiso 1 2 i calc . . .
H16B H 0.4952 1.0291 0.1576 0.076 Uiso 1 2 i calc . . .
C17 C 0.5572(9) 0.9825(7) 0.0912(6) 0.068(3) Uani 1 2 i d . . .
H17A H 0.6229 1.0145 0.1155 0.081 Uiso 1 2 i calc . . .
H17B H 0.5462 1.0184 0.0563 0.081 Uiso 1 2 i calc . . .
C18 C 0.6254(9) 0.9090(8) 0.0195(7) 0.072(3) Uani 1 2 i d . . .
H18A H 0.6897 0.9460 0.0437 0.086 Uiso 1 2 i calc . . .
H18B H 0.6130 0.9382 -0.0196 0.086 Uiso 1 2 i calc . . .
C19 C 0.5249(10) 0.6678(8) -0.0466(6) 0.069(3) Uani 1 2 i d . . .
H19A H 0.5898 0.6670 -0.0492 0.083 Uiso 1 2 i calc . . .
H19B H 0.4819 0.6344 -0.0869 0.083 Uiso 1 2 i calc . . .
C110 C 0.4865(11) 0.6223(8) 0.0128(7) 0.073(3) Uani 1 2 i d . . .
H11C H 0.4913 0.5638 0.0119 0.088 Uiso 1 2 i calc . . .
H11D H 0.5255 0.6578 0.0537 0.088 Uiso 1 2 i calc . . .
C111 C 0.3160(10) 0.9252(9) 0.1406(6) 0.072(3) Uani 1 2 i d . . .
H11E H 0.3255 0.9849 0.1593 0.087 Uiso 1 2 i calc . . .
H11F H 0.3204 0.8896 0.1774 0.087 Uiso 1 2 i calc . . .
C112 C 0.6227(10) 0.8179(9) -0.0017(7) 0.076(3) Uani 1 2 i d . . .
H11G H 0.6781 0.8246 -0.0258 0.091 Uiso 1 2 i calc . . .
H11H H 0.6307 0.7882 0.0380 0.091 Uiso 1 2 i calc . . .
C113 C 0.2461(11) 0.5532(8) 0.0633(6) 0.079(4) Uani 1 2 i d . . .
H11I H 0.2073 0.5355 0.0191 0.094 Uiso 1 2 i calc . . .
H11J H 0.2135 0.5099 0.0933 0.094 Uiso 1 2 i calc . . .
C114 C 0.5287(11) 0.7878(9) -0.1124(7) 0.079(4) Uani 1 2 i d . . .
H11K H 0.5518 0.8528 -0.1096 0.095 Uiso 1 2 i calc . . .
H11L H 0.5749 0.7703 -0.1345 0.095 Uiso 1 2 i calc . . .
C115 C 0.1073(9) 0.7651(10) 0.0200(7) 0.080(4) Uani 1 2 i d . . .
H11M H 0.0574 0.7839 0.0355 0.096 Uiso 1 2 i calc . . .
H11N H 0.0794 0.7001 0.0118 0.096 Uiso 1 2 i calc . . .
C116 C 0.1326(11) 0.8041(11) -0.0442(7) 0.085(4) Uani 1 2 i d . . .
H11O H 0.0730 0.7902 -0.0758 0.102 Uiso 1 2 i calc . . .
H11P H 0.1654 0.8689 -0.0362 0.102 Uiso 1 2 i calc . . .
C117 C 0.1624(11) 0.6391(10) 0.1049(7) 0.084(4) Uani 1 2 i d . . .
H11Q H 0.1444 0.6018 0.1414 0.101 Uiso 1 2 i calc . . .
H11R H 0.1107 0.6140 0.0670 0.101 Uiso 1 2 i calc . . .
K2 K -0.44576(17) -0.09872(15) 0.35099(11) 0.0532(5) Uani 1 2 i d . . .
N201 N -0.2551(8) 0.0355(8) 0.3307(7) 0.096(4) Uani 1 2 i d D . .
N202 N -0.6375(10) -0.2286(11) 0.3691(9) 0.124(6) Uani 1 2 i d D . .
O201 O -0.2780(7) -0.0740(6) 0.4412(4) 0.074(2) Uani 1 2 i d . . .
O202 O -0.4682(9) -0.1610(8) 0.4758(5) 0.100(3) Uani 1 2 i d D . .
O203 O -0.4255(8) 0.0772(6) 0.3453(6) 0.094(3) Uani 1 2 i d D . .
O204 O -0.6146(8) -0.0565(7) 0.3266(5) 0.091(3) Uani 1 2 i d . . .
O205 O -0.3883(17) -0.1356(15) 0.2309(10) 0.075(6) Uiso 0.50 2 i d PD . .
O250 O -0.3509(16) -0.1069(12) 0.2388(8) 0.054(4) Uiso 0.50 2 i d PD . .
O206 O -0.5021(16) -0.2566(13) 0.2645(11) 0.074(6) Uiso 0.50 2 i d PD . .
O260 O -0.5361(17) -0.2655(13) 0.2773(9) 0.066(5) Uiso 0.50 2 i d PD . .
C201 C -0.1760(12) 0.0201(13) 0.3708(11) 0.122(7) Uani 1 2 i d . . .
H20A H -0.1152 0.0722 0.3726 0.146 Uiso 1 2 i calc . . .
H20B H -0.1665 -0.0310 0.3498 0.146 Uiso 1 2 i calc . . .
C202 C -0.1984(14) 0.0024(11) 0.4409(11) 0.120(7) Uani 1 2 i d . . .
H20C H -0.1417 -0.0022 0.4675 0.144 Uiso 1 2 i calc . . .
H20D H -0.2105 0.0524 0.4612 0.144 Uiso 1 2 i calc . . .
C203 C -0.2965(14) -0.0893(13) 0.5063(6) 0.096(5) Uani 1 2 i d . . .
H20E H -0.3060 -0.0382 0.5273 0.115 Uiso 1 2 i calc . . .
H20F H -0.2401 -0.0956 0.5320 0.115 Uiso 1 2 i calc . . .
C204 C -0.3868(15) -0.1728(13) 0.5073(6) 0.096(5) Uani 1 2 i d . . .
H20G H -0.3790 -0.2237 0.4845 0.115 Uiso 1 2 i calc . . .
H20H H -0.3955 -0.1852 0.5532 0.115 Uiso 1 2 i calc . . .
C205 C -0.556(2) -0.215(2) 0.4910(17) 0.096(9) Uiso 0.50 2 i d PD . .
H20I H -0.5633 -0.1952 0.5356 0.115 Uiso 0.50 2 i calc P . .
H20J H -0.5583 -0.2756 0.4913 0.115 Uiso 0.50 2 i calc P . .
C250 C -0.549(3) -0.253(2) 0.4709(19) 0.105(11) Uiso 0.50 2 i d PD . .
H25A H -0.5256 -0.2964 0.4510 0.126 Uiso 0.50 2 i calc P . .
H25B H -0.5611 -0.2687 0.5158 0.126 Uiso 0.50 2 i calc P . .
C206 C -0.637(3) -0.214(3) 0.4435(16) 0.105(11) Uiso 0.50 2 i d PD . .
H20K H -0.6431 -0.1565 0.4522 0.126 Uiso 0.50 2 i calc P . .
H20L H -0.6971 -0.2595 0.4544 0.126 Uiso 0.50 2 i calc P . .
C260 C -0.639(3) -0.261(3) 0.4324(19) 0.131(15) Uiso 0.50 2 i d PD . .
H26A H -0.6815 -0.3238 0.4265 0.157 Uiso 0.50 2 i calc P . .
H26B H -0.6695 -0.2300 0.4592 0.157 Uiso 0.50 2 i calc P . .
C207 C -0.259(2) 0.1236(18) 0.3662(16) 0.081(8) Uiso 0.50 2 i d PD . .
H20M H -0.2613 0.1164 0.4135 0.097 Uiso 0.50 2 i calc P . .
H20N H -0.1979 0.1734 0.3625 0.097 Uiso 0.50 2 i calc P . .
C270 C -0.252(2) 0.1183(18) 0.3340(17) 0.081(8) Uiso 0.50 2 i d PD . .
H27A H -0.2014 0.1538 0.3086 0.098 Uiso 0.50 2 i calc P . .
H27B H -0.2329 0.1440 0.3804 0.098 Uiso 0.50 2 i calc P . .
C208 C -0.340(3) 0.147(3) 0.340(2) 0.125(14) Uiso 0.50 2 i d PD . .
H20O H -0.3368 0.2004 0.3655 0.150 Uiso 0.50 2 i calc P . .
H20P H -0.3359 0.1582 0.2937 0.150 Uiso 0.50 2 i calc P . .
C280 C -0.349(2) 0.125(2) 0.3073(16) 0.081(8) Uiso 0.50 2 i d PD . .
H28A H -0.3412 0.1878 0.3095 0.097 Uiso 0.50 2 i calc P . .
H28B H -0.3681 0.1006 0.2607 0.097 Uiso 0.50 2 i calc P . .
C209 C -0.5204(17) 0.0875(12) 0.3176(10) 0.112(6) Uani 1 2 i d . . .
H20Q H -0.5138 0.1491 0.3281 0.134 Uiso 1 2 i calc . . .
H20R H -0.5315 0.0753 0.2692 0.134 Uiso 1 2 i calc . . .
C210 C -0.5994(17) 0.0315(15) 0.3432(11) 0.121(7) Uani 1 2 i d . . .
H21A H -0.6577 0.0424 0.3260 0.145 Uiso 1 2 i calc . . .
H21B H -0.5887 0.0437 0.3916 0.145 Uiso 1 2 i calc . . .
C211 C -0.7022(14) -0.1151(16) 0.3465(11) 0.124(7) Uani 1 2 i d . . .
H21C H -0.7579 -0.1062 0.3220 0.149 Uiso 1 2 i calc . . .
H21D H -0.7015 -0.1009 0.3939 0.149 Uiso 1 2 i calc . . .
C212 C -0.7141(13) -0.2053(15) 0.3350(14) 0.137(8) Uani 1 2 i d . . .
H21E H -0.7183 -0.2196 0.2872 0.164 Uiso 1 2 i calc . . .
H21F H -0.7764 -0.2425 0.3486 0.164 Uiso 1 2 i calc . . .
C213 C -0.2423(17) 0.0438(17) 0.2701(13) 0.057(6) Uiso 0.50 2 i d PD . .
H21G H -0.1767 0.0874 0.2675 0.068 Uiso 0.50 2 i calc P . .
H21H H -0.2902 0.0648 0.2473 0.068 Uiso 0.50 2 i calc P . .
C231 C -0.250(2) 0.005(2) 0.2483(15) 0.071(7) Uiso 0.50 2 i d PD . .
H23A H -0.2876 0.0310 0.2196 0.085 Uiso 0.50 2 i calc P . .
H23B H -0.1823 0.0308 0.2403 0.085 Uiso 0.50 2 i calc P . .
C214 C -0.2546(19) -0.046(2) 0.2373(12) 0.061(6) Uiso 0.50 2 i d PD . .
H21I H -0.2420 -0.0401 0.1912 0.073 Uiso 0.50 2 i calc P . .
H21J H -0.2076 -0.0671 0.2607 0.073 Uiso 0.50 2 i calc P . .
C241 C -0.287(3) -0.090(2) 0.2275(15) 0.081(8) Uiso 0.50 2 i d PD . .
H24A H -0.2755 -0.0985 0.1817 0.097 Uiso 0.50 2 i calc P . .
H24B H -0.2500 -0.1173 0.2555 0.097 Uiso 0.50 2 i calc P . .
C215 C -0.366(3) -0.196(2) 0.2128(14) 0.078(7) Uiso 0.50 2 i d PD . .
H21K H -0.3276 -0.2197 0.2428 0.093 Uiso 0.50 2 i calc P . .
H21L H -0.3427 -0.1936 0.1695 0.093 Uiso 0.50 2 i calc P . .
C251 C -0.422(3) -0.225(2) 0.2031(13) 0.070(7) Uiso 0.50 2 i d PD . .
H25C H -0.3864 -0.2566 0.2270 0.083 Uiso 0.50 2 i calc P . .
H25D H -0.4124 -0.2271 0.1564 0.083 Uiso 0.50 2 i calc P . .
C216 C -0.469(3) -0.2535(17) 0.2056(11) 0.056(6) Uiso 0.50 2 i d PD . .
H21M H -0.5071 -0.2310 0.1740 0.067 Uiso 0.50 2 i calc P . .
H21N H -0.4780 -0.3135 0.1881 0.067 Uiso 0.50 2 i calc P . .
C261 C -0.527(3) -0.267(2) 0.2087(15) 0.083(8) Uiso 0.50 2 i d PD . .
H26C H -0.5630 -0.2335 0.1865 0.099 Uiso 0.50 2 i calc P . .
H26D H -0.5545 -0.3280 0.1878 0.099 Uiso 0.50 2 i calc P . .
C217 C -0.631(3) -0.330(2) 0.296(2) 0.102(10) Uiso 0.50 2 i d PD . .
H21O H -0.6858 -0.3254 0.2666 0.122 Uiso 0.50 2 i calc P . .
H21P H -0.6336 -0.3910 0.2873 0.122 Uiso 0.50 2 i calc P . .
C271 C -0.608(3) -0.316(2) 0.2643(17) 0.092(9) Uiso 0.50 2 i d PD . .
H27C H -0.6183 -0.3763 0.2479 0.111 Uiso 0.50 2 i calc P . .
H27D H -0.6489 -0.2950 0.2333 0.111 Uiso 0.50 2 i calc P . .
C281 C -0.642(3) -0.317(2) 0.332(2) 0.093(9) Uiso 0.50 2 i d PD . .
H28C H -0.6041 -0.3417 0.3614 0.112 Uiso 0.50 2 i calc P . .
H28D H -0.7105 -0.3591 0.3269 0.112 Uiso 0.50 2 i calc P . .
C218 C -0.643(4) -0.316(3) 0.363(2) 0.122(15) Uiso 0.50 2 i d PD . .
H21O H -0.5904 -0.3226 0.3928 0.147 Uiso 0.50 2 i calc P . .
H21P H -0.7058 -0.3570 0.3721 0.147 Uiso 0.50 2 i calc P . .
K3 K 0.12944(18) 0.31890(14) 0.71040(12) 0.0559(6) Uani 1 2 i d . . .
N30 N 0.2075(7) 0.4022(6) 0.8525(5) 0.063(2) Uani 1 2 i d . . .
N31 N 0.0532(8) 0.2352(6) 0.5724(5) 0.067(3) Uani 1 2 i d . . .
O30 O 0.3347(6) 0.3915(5) 0.7529(4) 0.068(2) Uani 1 2 i d . . .
O31 O 0.0707(6) 0.2183(5) 0.8204(4) 0.069(2) Uani 1 2 i d . . .
O32 O -0.0311(6) 0.3476(6) 0.6375(5) 0.076(2) Uani 1 2 i d . . .
O33 O 0.2606(6) 0.3430(6) 0.6172(4) 0.072(2) Uani 1 2 i d . . .
O34 O 0.0329(6) 0.1333(5) 0.6895(4) 0.074(2) Uani 1 2 i d . . .
O35 O 0.0705(7) 0.4520(6) 0.7571(4) 0.076(2) Uani 1 2 i d . . .
C30 C 0.3691(9) 0.4568(9) 0.8099(7) 0.076(4) Uani 1 2 i d . . .
H30A H 0.3614 0.5118 0.7986 0.092 Uiso 1 2 i calc . . .
H30B H 0.4385 0.4704 0.8250 0.092 Uiso 1 2 i calc . . .
C31 C 0.1261(12) 0.2787(9) 0.5299(6) 0.080(4) Uani 1 2 i d . . .
H31A H 0.1254 0.3378 0.5238 0.096 Uiso 1 2 i calc . . .
H31B H 0.1066 0.2445 0.4862 0.096 Uiso 1 2 i calc . . .
C32 C 0.3094(10) 0.4180(9) 0.8635(6) 0.076(4) Uani 1 2 i d . . .
H32A H 0.3157 0.3614 0.8715 0.091 Uiso 1 2 i calc . . .
H32B H 0.3384 0.4580 0.9044 0.091 Uiso 1 2 i calc . . .
C33 C 0.0910(12) 0.4798(9) 0.8268(8) 0.083(4) Uani 1 2 i d . . .
H33A H 0.0433 0.4365 0.8499 0.099 Uiso 1 2 i calc . . .
H33B H 0.0850 0.5373 0.8344 0.099 Uiso 1 2 i calc . . .
C34 C 0.0376(10) 0.1231(7) 0.8053(7) 0.074(4) Uani 1 2 i d . . .
H34A H -0.0002 0.0925 0.8394 0.088 Uiso 1 2 i calc . . .
H34B H 0.0939 0.1057 0.8047 0.088 Uiso 1 2 i calc . . .
C35 C 0.1359(11) 0.2480(8) 0.8821(7) 0.077(4) Uani 1 2 i d . . .
H35A H 0.1974 0.2408 0.8776 0.092 Uiso 1 2 i calc . . .
H35B H 0.1063 0.2126 0.9172 0.092 Uiso 1 2 i calc . . .
C36 C 0.1548(11) 0.3445(9) 0.8996(6) 0.077(4) Uani 1 2 i d . . .
H36A H 0.0923 0.3511 0.9010 0.092 Uiso 1 2 i calc . . .
H36B H 0.1928 0.3635 0.9439 0.092 Uiso 1 2 i calc . . .
C37 C 0.1916(11) 0.4879(8) 0.8539(7) 0.079(4) Uani 1 2 i d . . .
H37A H 0.2064 0.5146 0.9000 0.094 Uiso 1 2 i calc . . .
H37B H 0.2381 0.5288 0.8286 0.094 Uiso 1 2 i calc . . .
C38 C -0.0244(10) 0.0972(7) 0.7392(8) 0.081(4) Uani 1 2 i d . . .
H38A H -0.0535 0.0322 0.7307 0.097 Uiso 1 2 i calc . . .
H38B H -0.0774 0.1192 0.7387 0.097 Uiso 1 2 i calc . . .
C39 C 0.0415(11) 0.1430(9) 0.5741(7) 0.083(4) Uani 1 2 i d . . .
H39A H 0.1063 0.1402 0.5830 0.099 Uiso 1 2 i calc . . .
H39B H 0.0111 0.1115 0.5301 0.099 Uiso 1 2 i calc . . .
C310 C -0.0410(11) 0.2419(10) 0.5476(7) 0.083(4) Uani 1 2 i d . . .
H31C H -0.0940 0.1958 0.5650 0.100 Uiso 1 2 i calc . . .
H31D H -0.0529 0.2314 0.4991 0.100 Uiso 1 2 i calc . . .
C311 C -0.0420(11) 0.3310(12) 0.5679(8) 0.094(4) Uani 1 2 i d . . .
H31E H 0.0111 0.3772 0.5507 0.113 Uiso 1 2 i calc . . .
H31F H -0.1038 0.3339 0.5483 0.113 Uiso 1 2 i calc . . .
C312 C 0.2275(11) 0.2891(9) 0.5542(6) 0.073(3) Uani 1 2 i d . . .
H31G H 0.2303 0.2305 0.5593 0.088 Uiso 1 2 i calc . . .
H31H H 0.2703 0.3174 0.5218 0.088 Uiso 1 2 i calc . . .
C313 C -0.0282(11) 0.4406(9) 0.7311(8) 0.081(4) Uani 1 2 i d . . .
H31I H -0.0749 0.3883 0.7475 0.098 Uiso 1 2 i calc . . .
H31J H -0.0413 0.4929 0.7455 0.098 Uiso 1 2 i calc . . .
C314 C -0.0195(13) 0.0952(10) 0.6253(8) 0.095(5) Uani 1 2 i d . . .
H31K H -0.0826 0.1018 0.6198 0.115 Uiso 1 2 i calc . . .
H31L H -0.0316 0.0316 0.6198 0.115 Uiso 1 2 i calc . . .
C315 C -0.0387(11) 0.4292(9) 0.6596(8) 0.081(4) Uani 1 2 i d . . .
H31M H -0.1023 0.4290 0.6409 0.097 Uiso 1 2 i calc . . .
H31N H 0.0122 0.4790 0.6438 0.097 Uiso 1 2 i calc . . .
C316 C 0.3935(10) 0.4209(11) 0.7014(7) 0.089(4) Uani 1 2 i d . . .
H31O H 0.4615 0.4304 0.7175 0.107 Uiso 1 2 i calc . . .
H31P H 0.3915 0.4775 0.6885 0.107 Uiso 1 2 i calc . . .
C317 C 0.3570(11) 0.3542(13) 0.6437(7) 0.096(5) Uani 1 2 i d . . .
H31Q H 0.3998 0.3730 0.6095 0.115 Uiso 1 2 i calc . . .
H31R H 0.3578 0.2973 0.6569 0.115 Uiso 1 2 i calc . . .
C1 C 0.0410(9) 0.9847(8) 0.0069(7) 0.073(3) Uani 1 2 i d . . .
H1A H 0.0684 1.0009 0.0539 0.088 Uiso 1 2 i calc . . .
H1B H 0.0150 0.9197 -0.0008 0.088 Uiso 1 2 i calc . . .
N1 N 0.1201(9) 1.0212(8) -0.0333(7) 0.089(3) Uani 1 2 i d . . .
H1C H 0.1164 1.0577 -0.0624 0.107 Uiso 1 2 i calc . . .
H1D H 0.1707 1.0063 -0.0281 0.107 Uiso 1 2 i calc . . .

loop_
_atom_site_aniso_label
_atom_site_aniso_U_11
_atom_site_aniso_U_22
_atom_site_aniso_U_33
_atom_site_aniso_U_23
_atom_site_aniso_U_13
_atom_site_aniso_U_12
Sn1 0.0714(6) 0.0885(6) 0.0778(6) 0.0134(4) 0.0200(4) 0.0491(5)
Sn2 0.0495(5) 0.0946(6) 0.0766(6) 0.0219(5) 0.0117(4) 0.0144(4)
Sn3 0.0713(6) 0.0809(6) 0.0504(4) 0.0088(4) 0.0181(4) 0.0308(4)
Sn4 0.0651(6) 0.0918(7) 0.1249(9) 0.0324(6) -0.0150(6) 0.0183(5)
Sn5 0.0826(6) 0.0646(5) 0.0476(4) 0.0158(3) 0.0076(4) 0.0266(4)
Sn6 0.1008(8) 0.0606(5) 0.0814(6) -0.0213(4) 0.0106(5) 0.0119(5)
Sn7 0.0424(4) 0.0496(4) 0.0590(4) 0.0060(3) 0.0053(3) 0.0109(3)
Sn8 0.0672(6) 0.0625(5) 0.0844(6) 0.0288(4) 0.0261(4) 0.0406(4)
Sn9 0.0821(6) 0.0770(6) 0.0787(6) 0.0106(4) 0.0415(5) 0.0391(5)
K1 0.0455(12) 0.0484(11) 0.0508(11) 0.0080(9) 0.0092(9) 0.0204(9)
N10 0.052(6) 0.088(7) 0.069(6) 0.015(5) 0.019(4) 0.036(5)
N11 0.057(6) 0.054(5) 0.065(5) 0.007(4) 0.021(4) 0.025(4)
O10 0.075(6) 0.054(4) 0.072(5) 0.017(4) 0.026(4) 0.022(4)
O11 0.076(6) 0.057(4) 0.068(5) 0.017(4) 0.019(4) 0.031(4)
O12 0.053(5) 0.082(5) 0.064(5) 0.015(4) 0.002(3) 0.028(4)
O13 0.060(5) 0.063(4) 0.055(4) -0.002(3) 0.008(3) 0.019(4)
O14 0.069(5) 0.076(5) 0.053(4) -0.003(3) 0.010(3) 0.044(4)
O15 0.046(4) 0.050(4) 0.074(5) -0.006(3) 0.007(3) 0.017(3)
C10 0.065(8) 0.082(8) 0.053(6) 0.021(6) -0.005(5) 0.020(6)
C11 0.071(8) 0.070(7) 0.056(6) 0.001(5) -0.003(6) 0.018(6)
C12 0.083(10) 0.094(9) 0.086(9) 0.035(7) 0.045(7) 0.049(8)
C13 0.075(9) 0.080(8) 0.089(9) 0.014(7) 0.034(7) 0.047(7)
C14 0.110(11) 0.052(6) 0.073(8) 0.019(6) 0.034(7) 0.033(7)
C15 0.091(10) 0.094(9) 0.061(7) 0.006(6) 0.024(7) 0.047(8)
C16 0.065(8) 0.066(7) 0.057(6) -0.011(5) -0.009(5) 0.030(6)
C17 0.065(8) 0.042(6) 0.084(8) -0.023(5) -0.005(6) 0.014(5)
C18 0.049(7) 0.062(7) 0.105(10) -0.005(6) 0.018(6) 0.022(5)
C19 0.080(9) 0.075(8) 0.069(7) -0.004(6) 0.018(6) 0.047(7)
C110 0.091(11) 0.060(7) 0.083(8) 0.014(6) 0.017(7) 0.043(7)
C111 0.077(9) 0.080(8) 0.076(8) -0.003(6) 0.020(6) 0.045(7)
C112 0.055(8) 0.076(8) 0.108(10) 0.002(7) 0.018(7) 0.036(6)
C113 0.101(11) 0.050(6) 0.069(8) 0.011(5) 0.032(7) 0.004(6)
C114 0.079(10) 0.078(8) 0.098(10) 0.024(7) 0.047(8) 0.039(7)
C115 0.044(7) 0.112(11) 0.094(9) 0.025(8) 0.016(6) 0.038(7)
C116 0.066(9) 0.121(12) 0.084(9) 0.025(8) 0.005(7) 0.056(8)
C117 0.071(9) 0.094(10) 0.094(10) 0.033(8) 0.038(7) 0.030(7)
K2 0.0540(14) 0.0548(12) 0.0523(12) 0.0059(9) 0.0078(9) 0.0222(10)
N201 0.052(7) 0.097(9) 0.134(11) 0.058(8) 0.009(6) 0.019(6)
N202 0.061(8) 0.139(13) 0.169(15) 0.069(12) 0.025(8) 0.028(8)
O201 0.084(6) 0.078(5) 0.049(4) 0.000(4) -0.011(4) 0.027(5)
O202 0.111(9) 0.140(9) 0.081(6) 0.047(6) 0.038(6) 0.072(7)
O203 0.103(8) 0.059(5) 0.124(8) 0.008(5) 0.013(6) 0.035(5)
O204 0.083(7) 0.098(7) 0.116(8) 0.025(6) 0.028(6) 0.057(6)
C201 0.067(10) 0.124(14) 0.153(17) 0.055(13) -0.005(10) 0.012(9)
C202 0.097(13) 0.083(10) 0.144(16) 0.003(10) -0.052(11) 0.012(9)
C203 0.130(15) 0.130(14) 0.052(7) -0.003(8) -0.005(8) 0.084(12)
C204 0.142(15) 0.136(14) 0.044(7) 0.026(8) 0.022(8) 0.090(13)
C209 0.138(17) 0.102(12) 0.139(15) 0.031(11) 0.044(13) 0.085(12)
C210 0.118(17) 0.131(16) 0.148(17) -0.004(13) 0.020(13) 0.087(14)
C211 0.070(12) 0.147(18) 0.164(19) -0.004(14) 0.013(11) 0.054(12)
C212 0.053(10) 0.123(15) 0.24(3) 0.066(16) 0.030(12) 0.027(10)
K3 0.0526(14) 0.0456(12) 0.0678(14) -0.0018(10) 0.0138(10) 0.0159(10)
N30 0.063(6) 0.052(5) 0.067(6) -0.004(4) 0.009(4) 0.015(4)
N31 0.069(7) 0.057(5) 0.068(6) -0.008(4) 0.004(5) 0.019(5)
O30 0.055(5) 0.068(5) 0.081(5) 0.010(4) 0.014(4) 0.021(4)
O31 0.078(6) 0.047(4) 0.080(5) 0.010(4) 0.017(4) 0.018(4)
O32 0.063(6) 0.074(5) 0.096(7) 0.008(5) 0.006(4) 0.032(4)
O33 0.064(5) 0.100(6) 0.061(5) 0.005(4) 0.013(4) 0.042(5)
O34 0.075(6) 0.045(4) 0.084(6) -0.001(4) 0.008(4) 0.003(4)
O35 0.085(7) 0.070(5) 0.081(6) -0.005(4) 0.020(5) 0.038(5)
C30 0.059(8) 0.073(8) 0.080(8) -0.024(6) -0.007(6) 0.014(6)
C31 0.105(11) 0.081(9) 0.060(7) 0.009(6) 0.021(7) 0.038(8)
C32 0.074(9) 0.078(8) 0.061(7) -0.022(6) -0.004(6) 0.019(7)
C33 0.086(11) 0.067(8) 0.106(11) -0.001(7) 0.033(8) 0.037(7)
C34 0.085(9) 0.041(6) 0.100(10) 0.020(6) 0.036(8) 0.021(6)
C35 0.085(9) 0.065(7) 0.075(8) 0.013(6) 0.017(7) 0.020(7)
C36 0.093(10) 0.070(8) 0.067(7) 0.006(6) 0.026(7) 0.026(7)
C37 0.094(11) 0.047(6) 0.086(9) -0.016(6) 0.022(7) 0.016(6)
C38 0.068(8) 0.041(6) 0.124(12) 0.013(7) 0.028(8) 0.006(5)
C39 0.077(9) 0.081(9) 0.083(9) -0.023(7) 0.000(7) 0.028(7)
C310 0.075(9) 0.084(9) 0.078(9) -0.009(7) -0.003(7) 0.022(7)
C311 0.067(9) 0.117(12) 0.100(11) 0.013(9) 0.000(8) 0.040(8)
C312 0.082(10) 0.084(8) 0.064(7) 0.008(6) 0.024(6) 0.039(7)
C313 0.068(9) 0.079(9) 0.111(11) 0.002(8) 0.023(8) 0.043(7)
C314 0.098(12) 0.068(8) 0.102(11) -0.011(8) 0.005(9) 0.017(8)
C315 0.073(9) 0.064(8) 0.111(11) 0.002(7) 0.011(7) 0.034(6)
C316 0.058(8) 0.124(12) 0.075(9) 0.026(8) 0.014(6) 0.020(8)
C317 0.074(10) 0.160(15) 0.072(9) 0.022(9) 0.020(7) 0.060(10)
C1 0.053(7) 0.072(7) 0.094(9) -0.016(6) -0.013(6) 0.032(6)
N1 0.062(7) 0.100(9) 0.112(9) 0.019(7) 0.012(6) 0.038(6)

loop_
_geom_bond_atom_site_label_1
_geom_bond_atom_site_label_2
_geom_bond_distance
_geom_bond_site_symmetry_2
_geom_bond_publ_flag
Sn1 Sn4 2.940(2) . ?
Sn1 Sn3 2.9539(15) . ?
Sn1 Sn7 3.0061(13) . ?
Sn1 Sn5 3.0268(14) . ?
Sn1 Sn2 3.5365(17) . ?
Sn2 Sn4 2.9057(16) . ?
Sn2 Sn3 2.9318(19) . ?
Sn2 Sn6 3.0495(16) . ?
Sn2 Sn8 3.0496(14) . ?
Sn3 Sn8 2.9553(14) . ?
Sn3 Sn7 2.9894(15) . ?
Sn4 Sn6 2.9733(19) . ?
Sn4 Sn5 3.0009(18) . ?
Sn5 Sn9 2.9604(15) . ?
Sn5 Sn7 3.1060(15) . ?
Sn5 Sn6 3.2257(15) . ?
Sn6 Sn9 2.9492(19) . ?
Sn6 Sn8 3.1623(18) . ?
Sn7 Sn9 2.9732(15) . ?
Sn7 Sn8 3.2190(13) . ?
Sn8 Sn9 2.9478(14) . ?
K1 O12 2.754(8) . ?
K1 O10 2.828(7) . ?
K1 O15 2.832(7) . ?
K1 O11 2.837(8) . ?
K1 O13 2.872(7) . ?
K1 O14 2.880(7) . ?
K1 N11 2.995(9) . ?
K1 N10 2.998(10) . ?
N10 C13 1.460(17) . ?
N10 C12 1.471(15) . ?
N10 C115 1.487(17) . ?
N11 C114 1.473(16) . ?
N11 C112 1.475(17) . ?
N11 C19 1.482(15) . ?
O10 C117 1.430(16) . ?
O10 C113 1.438(15) . ?
O11 C110 1.406(16) . ?
O11 C14 1.432(14) . ?
O12 C10 1.393(13) . ?
O12 C116 1.463(17) . ?
O13 C15 1.424(15) . ?
O13 C11 1.460(14) . ?
O14 C16 1.427(14) . ?
O14 C111 1.445(14) . ?
O15 C17 1.437(13) . ?
O15 C18 1.444(14) . ?
C10 C11 1.463(19) . ?
C12 C117 1.51(2) . ?
C13 C111 1.46(2) . ?
C14 C113 1.49(2) . ?
C15 C114 1.46(2) . ?
C16 C17 1.431(18) . ?
C18 C112 1.510(17) . ?
C19 C110 1.507(18) . ?
C115 C116 1.506(19) . ?
K2 O203 2.776(9) . ?
K2 O202 2.791(9) . ?
K2 O205 2.79(2) . ?
K2 O260 2.806(19) . ?
K2 O201 2.815(8) . ?
K2 O206 2.84(2) . ?
K2 O204 2.842(10) . ?
K2 O250 2.843(17) . ?
K2 N202 2.931(13) . ?
K2 N201 2.959(11) . ?
N201 C213 1.28(3) . ?
N201 C270 1.33(3) . ?
N201 C201 1.46(2) . ?
N201 C207 1.60(3) . ?
N201 C231 1.75(3) . ?
N202 C218 1.39(4) . ?
N202 C260 1.42(3) . ?
N202 C212 1.45(2) . ?
N202 C206 1.52(3) . ?
N202 C281 1.57(3) . ?
O201 C202 1.363(19) . ?
O201 C203 1.402(17) . ?
O202 C205 1.36(3) . ?
O202 C204 1.388(19) . ?
O202 C250 1.52(3) . ?
O203 C208 1.37(3) . ?
O203 C280 1.45(3) . ?
O203 C209 1.53(2) . ?
O204 C210 1.38(2) . ?
O204 C211 1.42(2) . ?
O205 C251 1.41(4) . ?
O205 C241 1.42(4) . ?
O205 C216 1.86(3) . ?
O250 C214 1.42(3) . ?
O250 C215 1.44(3) . ?
O206 C216 1.34(3) . ?
O206 C271 1.51(4) . ?
O206 C251 1.78(4) . ?
O260 C261 1.42(3) . ?
O260 C217 1.52(4) . ?
C201 C202 1.52(3) . ?
C203 C204 1.52(3) . ?
C205 C206 1.47(4) . ?
C250 C260 1.43(4) . ?
C207 C208 1.44(4) . ?
C270 C280 1.53(3) . ?
C209 C210 1.37(3) . ?
C211 C212 1.42(3) . ?
C213 C214 1.51(4) . ?
C231 C241 1.45(4) . ?
C215 C216 1.46(4) . ?
C251 C261 1.48(4) . ?
C217 C218 1.42(4) . ?
C271 C281 1.52(4) . ?
K3 O35 2.789(8) . ?
K3 O34 2.809(8) . ?
K3 O33 2.814(8) . ?
K3 O30 2.849(9) . ?
K3 O31 2.863(8) . ?
K3 O32 2.869(9) . ?
K3 N31 2.969(10) . ?
K3 N30 3.043(10) . ?
N30 C32 1.430(17) . ?
N30 C36 1.459(15) . ?
N30 C37 1.500(16) . ?
N31 C39 1.448(17) . ?
N31 C31 1.460(17) . ?
N31 C310 1.482(18) . ?
O30 C316 1.429(15) . ?
O30 C30 1.444(14) . ?
O31 C35 1.440(16) . ?
O31 C34 1.447(13) . ?
O32 C311 1.412(18) . ?
O32 C315 1.429(15) . ?
O33 C317 1.417(17) . ?
O33 C312 1.446(15) . ?
O34 C38 1.407(16) . ?
O34 C314 1.427(18) . ?
O35 C33 1.431(17) . ?
O35 C313 1.445(17) . ?
C30 C32 1.500(19) . ?
C31 C312 1.48(2) . ?
C33 C37 1.49(2) . ?
C34 C38 1.49(2) . ?
C35 C36 1.506(19) . ?
C39 C314 1.51(2) . ?
C310 C311 1.49(2) . ?
C313 C315 1.44(2) . ?
C316 C317 1.47(2) . ?
C1 N1 1.469(19) . ?
C1 C1 1.49(2) 2_575 ?
